data_7213072
loop_
_publ_author_name
'Heuz\'e, Karine'
'Fourmigu\'e, Marc'
'Batail, Patrick'

_publ_section_title
;
 The crystal chemistry of amide&#x2010;functionalized
 ethylenedithiotetrathiafulvalenes: EDT&#x2010;TTF&#x2010;CONRR&#x2032;
 (R, R&#x2032; = H, Me)
;
_journal_issue 10
_journal_name_full 'Journal of Materials Chemistry'
_journal_page_first 2373
_journal_paper_doi 10.1039/a902852h
_journal_volume 9
_journal_year 1999
_chemical_formula_sum 'C9 H6 O2 S6'
_chemical_formula_weight 338.50
_chemical_name_common EDT-TTF-CO2H
_chemical_name_systematic
; 
4-(4',5'-ethylenedithiotetrathiafulvalenyl)carboxylic acid 
;
_space_group_IT_number 14
_symmetry_cell_setting monoclinic
_symmetry_space_group_name_Hall '-P 2yn'
_symmetry_space_group_name_H-M 'P 1 21/n 1'
_atom_sites_solution_hydrogens geom
_atom_sites_solution_primary direct
_atom_sites_solution_secondary difmap
_audit_creation_method SHELXL
_cell_angle_alpha 90.00
_cell_angle_beta 92.29(2)
_cell_angle_gamma 90.00
_cell_formula_units_Z 8
_cell_length_a 6.3720(8)
_cell_length_b 27.142(6)
_cell_length_c 14.238(2)
_cell_measurement_reflns_used 2109
_cell_measurement_temperature 180(2)
_cell_measurement_theta_max 24.9
_cell_measurement_theta_min 2.6
_cell_volume 2460.5(7)
_computing_cell_refinement 'CELL (Stoe IPDS)'
_computing_data_collection 'EXPOSE (Stoe IPDS)'
_computing_data_reduction 'INTEGRATE (Stoe IPDS)'
_computing_structure_refinement 'SHELXL-93 (Sheldrick, 1993)'
_computing_structure_solution 'SHELXS-86 (Sheldrick, 1990)'
_diffrn_ambient_temperature 180(2)
_diffrn_detector_area_resol_mean 6.66
_diffrn_measurement_device_type 'Stoe IPDS'
_diffrn_measurement_method 'Oscillation, phi incr. 0.9'
_diffrn_radiation_detector 'area detector'
_diffrn_radiation_monochromator graphite
_diffrn_radiation_source 'fine-focus sealed tube'
_diffrn_radiation_type MoK\a
_diffrn_radiation_wavelength 0.71073
_diffrn_reflns_av_R_equivalents 0.4439
_diffrn_reflns_av_sigmaI/netI 0.5141
_diffrn_reflns_limit_h_max 7
_diffrn_reflns_limit_h_min -7
_diffrn_reflns_limit_k_max 33
_diffrn_reflns_limit_k_min -33
_diffrn_reflns_limit_l_max 16
_diffrn_reflns_limit_l_min -17
_diffrn_reflns_number 19288
_diffrn_reflns_theta_max 25.90
_diffrn_reflns_theta_min 2.07
_exptl_absorpt_coefficient_mu 1.094
_exptl_absorpt_correction_type none
_exptl_crystal_colour orange
_exptl_crystal_density_diffrn 1.828
_exptl_crystal_density_meas ?
_exptl_crystal_description needle
_exptl_crystal_F_000 1376
_exptl_crystal_size_max 0.28
_exptl_crystal_size_mid 0.03
_exptl_crystal_size_min 0.03
_refine_diff_density_max 0.563
_refine_diff_density_min -0.367
_refine_diff_density_rms 0.100
_refine_ls_extinction_method none
_refine_ls_goodness_of_fit_all 0.712
_refine_ls_goodness_of_fit_obs 1.040
_refine_ls_hydrogen_treatment constr
_refine_ls_matrix_type full
_refine_ls_number_parameters 197
_refine_ls_number_reflns 4612
_refine_ls_number_restraints 0
_refine_ls_restrained_S_all 0.716
_refine_ls_restrained_S_obs 1.040
_refine_ls_R_factor_all 0.2866
_refine_ls_R_factor_obs 0.0819
_refine_ls_shift/esd_max 0.001
_refine_ls_shift/esd_mean 0.000
_refine_ls_structure_factor_coef Fsqd
_refine_ls_weighting_details 'w=1/[\s^2^(Fo^2^)+(0.0000P)^2^+0.0000P] where P=(Fo^2^+2Fc^2^)/3'
_refine_ls_weighting_scheme calc
_refine_ls_wR_factor_all 0.1902
_refine_ls_wR_factor_obs 0.1232
_reflns_number_observed 1035
_reflns_number_total 4613
_reflns_observed_criterion >2sigma(I)
_cod_data_source_file 902852hsup1.cif
_cod_data_source_block acid
_cod_depositor_comments
;
The following automatic conversions were performed:

'_exptl_crystal_density_meas' value 'not measured' was changed to '?'
- the value is perceived as not measured.

Automatic conversion script
Id: cif_fix_values 3008 2015-01-20 13:52:24Z robertas 

The following automatic conversions were performed:

'_refine_ls_weighting_scheme' value 'calc
w=1/[\s^2^(Fo^2^)+(0.0000P)^2^+0.0000P] where P=(Fo^2^+2Fc^2^)/3' was
changed to 'calc'. New tag '_refine_ls_weighting_details' was
created. The value of the new tag was set to
'w=1/[\s^2^(Fo^2^)+(0.0000P)^2^+0.0000P] where P=(Fo^2^+2Fc^2^)/3'.

Automatic conversion script
Id: cif_fix_values 3143 2015-03-26 13:38:13Z robertas 
;
_cod_original_sg_symbol_H-M P2(1)/n
_cod_database_code 7213072

loop_
_symmetry_equiv_pos_as_xyz
'x, y, z'
'-x+1/2, y+1/2, -z+1/2'
'-x, -y, -z'
'x-1/2, -y-1/2, z-1/2'

loop_
_atom_site_aniso_label
_atom_site_aniso_U_11
_atom_site_aniso_U_22
_atom_site_aniso_U_33
_atom_site_aniso_U_23
_atom_site_aniso_U_13
_atom_site_aniso_U_12
S1 0.032(3) 0.063(3) 0.032(2) -0.015(2) 0.010(2) -0.001(2)
S2 0.036(3) 0.053(3) 0.035(2) -0.009(2) 0.012(2) -0.003(2)
S3 0.027(3) 0.071(4) 0.038(2) -0.016(2) 0.013(2) -0.006(2)
S4 0.030(3) 0.056(3) 0.035(2) -0.007(2) 0.014(2) -0.002(2)
S5 0.036(3) 0.077(4) 0.044(2) -0.007(2) 0.004(2) -0.015(3)
S6 0.037(3) 0.081(4) 0.033(2) -0.022(2) 0.008(2) 0.009(3)
S7 0.029(3) 0.051(3) 0.035(2) -0.008(2) 0.010(2) -0.005(2)
S8 0.024(3) 0.065(4) 0.032(2) -0.007(2) 0.007(2) -0.006(2)
S9 0.031(3) 0.054(3) 0.035(2) -0.007(2) 0.010(2) -0.004(2)
S10 0.023(2) 0.069(4) 0.042(2) -0.015(2) 0.007(2) -0.006(2)
S11 0.034(3) 0.181(7) 0.062(3) -0.064(4) 0.019(3) -0.031(4)
S12 0.034(3) 0.097(4) 0.045(3) -0.030(3) 0.013(2) -0.001(3)

loop_
_atom_site_label
_atom_site_type_symbol
_atom_site_fract_x
_atom_site_fract_y
_atom_site_fract_z
_atom_site_U_iso_or_equiv
_atom_site_thermal_displace_type
_atom_site_occupancy
_atom_site_calc_flag
_atom_site_refinement_flags
S1 S 0.9112(7) 0.1188(2) 0.1604(3) 0.0422(13) Uani 1 d .
S2 S 0.4784(7) 0.1128(2) 0.2263(3) 0.0410(12) Uani 1 d .
S3 S 1.0444(7) 0.1856(2) 0.3386(3) 0.0449(13) Uani 1 d .
S4 S 0.6154(7) 0.1778(2) 0.4090(3) 0.0398(12) Uani 1 d .
S5 S 1.1858(7) 0.2583(2) 0.4819(3) 0.0522(14) Uani 1 d .
S6 S 0.6958(7) 0.2466(2) 0.5674(3) 0.0505(13) Uani 1 d .
C1 C 0.7977(31) 0.0642(7) 0.0059(12) 0.051(5) Uiso 1 d .
C2 C 0.7206(28) 0.0882(6) 0.0906(11) 0.046(5) Uiso 1 d .
C3 C 0.5206(28) 0.0860(6) 0.1198(11) 0.045(4) Uiso 1 d .
H3 H 0.4133(28) 0.0708(6) 0.0843(11) 0.054 Uiso 1 calc R
C4 C 0.7364(24) 0.1374(5) 0.2458(9) 0.030(4) Uiso 1 d .
C5 C 0.7911(25) 0.1650(5) 0.3194(10) 0.032(4) Uiso 1 d .
C6 C 0.9808(25) 0.2232(6) 0.4353(10) 0.034(4) Uiso 1 d .
C7 C 0.7855(24) 0.2185(5) 0.4651(9) 0.031(4) Uiso 1 d .
C8 C 1.1147(45) 0.2651(10) 0.5951(17) 0.110(9) Uiso 1 d .
H8A H 1.2253(45) 0.2491(10) 0.6326(17) 0.131 Uiso 1 calc R
H8B H 1.1292(45) 0.3001(10) 0.6080(17) 0.131 Uiso 1 calc R
C9 C 0.9283(31) 0.2513(8) 0.6366(13) 0.067(6) Uiso 1 d .
H9A H 0.9033(31) 0.2748(8) 0.6863(13) 0.080 Uiso 1 calc R
H9B H 0.9527(31) 0.2196(8) 0.6665(13) 0.080 Uiso 1 calc R
O1 O 0.6483(19) 0.0442(4) -0.0497(7) 0.049(3) Uiso 1 d .
O2 O 0.9872(20) 0.0620(4) -0.0077(8) 0.056(3) Uiso 1 d .
S7 S 1.1163(7) 0.0464(2) 0.3725(3) 0.0380(12) Uani 1 d .
S8 S 0.6791(7) 0.0389(2) 0.4336(3) 0.0402(13) Uani 1 d .
S9 S 1.2420(7) 0.1067(2) 0.5612(3) 0.0398(12) Uani 1 d .
S10 S 0.8076(7) 0.0988(2) 0.6223(3) 0.0446(13) Uani 1 d .
S11 S 1.4057(8) 0.1515(3) 0.7350(4) 0.092(2) Uani 1 d .
S12 S 0.8928(7) 0.1421(2) 0.8095(3) 0.058(2) Uani 1 d .
C10 C 1.0006(26) -0.0046(6) 0.2139(11) 0.037(4) Uiso 1 d .
C11 C 0.9321(24) 0.0144(6) 0.3019(10) 0.032(4) Uiso 1 d .
C12 C 0.7389(28) 0.0127(6) 0.3326(11) 0.045(4) Uiso 1 d .
H12 H 0.6345(28) -0.0034(6) 0.2969(11) 0.054 Uiso 1 calc R
C13 C 0.9398(24) 0.0611(6) 0.4580(10) 0.031(4) Uiso 1 d .
C14 C 0.9903(22) 0.0849(5) 0.5347(9) 0.022(3) Uiso 1 d .
C15 C 1.1853(26) 0.1259(6) 0.6738(10) 0.040(4) Uiso 1 d .
C16 C 0.9851(24) 0.1223(6) 0.7003(10) 0.034(4) Uiso 1 d .
C17 C 1.3218(29) 0.1450(7) 0.8545(11) 0.055(5) Uiso 1 d .
H17A H 1.3157(29) 0.1102(7) 0.8702(11) 0.066 Uiso 1 calc R
H17B H 1.4247(29) 0.1603(7) 0.8971(11) 0.066 Uiso 1 calc R
C18 C 1.1144(28) 0.1674(6) 0.8679(11) 0.047(5) Uiso 1 d .
H18A H 1.1230(28) 0.2018(6) 0.8494(11) 0.057 Uiso 1 calc R
H18B H 1.0898(28) 0.1669(6) 0.9347(11) 0.057 Uiso 1 calc R
O3 O 0.8633(19) -0.0236(4) 0.1566(7) 0.049(3) Uiso 1 d .
O4 O 1.1944(17) -0.0025(4) 0.1950(7) 0.041(3) Uiso 1 d .

loop_
_atom_type_symbol
_atom_type_description
_atom_type_scat_dispersion_real
_atom_type_scat_dispersion_imag
_atom_type_scat_source
C C 0.0033 0.0016 'International Tables Vol C Tables 4.2.6.8 and 6.1.1.4'
H H 0.0000 0.0000 'International Tables Vol C Tables 4.2.6.8 and 6.1.1.4'
O O 0.0106 0.0060 'International Tables Vol C Tables 4.2.6.8 and 6.1.1.4'
S S 0.1246 0.1234 'International Tables Vol C Tables 4.2.6.8 and 6.1.1.4'

loop_
_geom_angle_atom_site_label_1
_geom_angle_atom_site_label_2
_geom_angle_atom_site_label_3
_geom_angle
C2 S1 C4 94.8(8)
C3 S2 C4 96.9(8)
C5 S3 C6 93.9(7)
C7 S4 C5 93.2(7)
C8 S5 C6 101.4(11)
C9 S6 C7 101.6(8)
O2 C1 O1 124.8(16)
O2 C1 C2 120.7(17)
O1 C1 C2 114.5(15)
C3 C2 C1 125.4(17)
C3 C2 S1 119.1(13)
C1 C2 S1 115.4(13)
C2 C3 S2 115.8(14)
C5 C4 S1 123.8(12)
C5 C4 S2 123.1(11)
S1 C4 S2 113.0(8)
C4 C5 S3 121.7(11)
C4 C5 S4 122.0(12)
S3 C5 S4 116.1(8)
C7 C6 S5 129.0(12)
C7 C6 S3 115.9(12)
S5 C6 S3 115.0(8)
C6 C7 S4 119.4(11)
C6 C7 S6 124.0(12)
S4 C7 S6 116.3(8)
C9 C8 S5 129.3(21)
C8 C9 S6 119.7(17)
C13 S7 C11 94.5(7)
C12 S8 C13 93.9(8)
C14 S9 C15 94.5(7)
C16 S10 C14 95.8(7)
C15 S11 C17 99.6(8)
C18 S12 C16 104.3(8)
O4 C10 O3 121.6(14)
O4 C10 C11 119.9(15)
O3 C10 C11 118.5(14)
C12 C11 C10 126.4(16)
C12 C11 S7 116.1(13)
C10 C11 S7 117.4(11)
C11 C12 S8 121.3(15)
C14 C13 S7 123.9(12)
C14 C13 S8 121.9(11)
S7 C13 S8 114.2(8)
C13 C14 S9 123.2(11)
C13 C14 S10 123.2(11)
S9 C14 S10 113.6(8)
C16 C15 S9 118.1(13)
C16 C15 S11 129.3(12)
S9 C15 S11 112.5(9)
C15 C16 S10 117.5(11)
C15 C16 S12 125.2(13)
S10 C16 S12 117.3(9)
C18 C17 S11 112.3(13)
C17 C18 S12 119.1(13)

loop_
_geom_bond_atom_site_label_1
_geom_bond_atom_site_label_2
_geom_bond_distance
S1 C2 1.75(2)
S1 C4 1.755(14)
S2 C3 1.71(2)
S2 C4 1.78(2)
S3 C5 1.72(2)
S3 C6 1.774(15)
S4 C7 1.72(2)
S4 C5 1.765(14)
S5 C8 1.70(2)
S5 C6 1.73(2)
S6 C9 1.75(2)
S6 C7 1.760(14)
C1 O2 1.23(2)
C1 O1 1.33(2)
C1 C2 1.47(2)
C2 C3 1.36(2)
C4 C5 1.32(2)
C6 C7 1.34(2)
C8 C9 1.40(3)
S7 C13 1.736(14)
S7 C11 1.75(2)
S8 C12 1.66(2)
S8 C13 1.79(2)
S9 C14 1.737(15)
S9 C15 1.738(14)
S10 C16 1.68(2)
S10 C14 1.780(13)
S11 C15 1.77(2)
S11 C17 1.81(2)
S12 C18 1.75(2)
S12 C16 1.767(14)
C10 O4 1.28(2)
C10 O3 1.28(2)
C10 C11 1.44(2)
C11 C12 1.32(2)
C13 C14 1.30(2)
C15 C16 1.35(2)
C17 C18 1.47(2)
